data_1566284
loop_
_publ_author_name
'Cao, Hai-Yan'
'Yi, Cheng'
'Sun, Sen-Feng'
'Li, Yong'
'Liu, Yun-Bao'

_publ_section_title
;
 Anti-inflammatory Dimeric Tetrahydroxanthones from an Endophytic
 <i>Muyocopron laterale</i>.
;
_journal_issue 1
_journal_name_full 'Journal of natural products'
_journal_page_first 148
_journal_page_last 161
_journal_paper_doi 10.1021/acs.jnatprod.1c00878
_journal_volume 85
_journal_year 2022
_chemical_absolute_configuration ad
_chemical_formula_moiety 'C32 H34 O12'
_chemical_formula_sum 'C32 H34 O12'
_chemical_formula_weight 610.59
_space_group_crystal_system monoclinic
_space_group_IT_number 4
_space_group_name_Hall 'P 2yb'
_space_group_name_H-M_alt 'P 1 21 1'
_atom_sites_solution_hydrogens geom
_atom_sites_solution_primary dual
_audit_creation_date 2021-03-12
_audit_creation_method
;
Olex2 1.3
(compiled 2020.11.12 svn.r5f609507 for OlexSys, GUI svn.r6226)
;
_cell_angle_alpha 90
_cell_angle_beta 113.339(3)
_cell_angle_gamma 90
_cell_formula_units_Z 2
_cell_length_a 14.3066(3)
_cell_length_b 7.58650(10)
_cell_length_c 14.8171(3)
_cell_measurement_reflns_used 11338
_cell_measurement_temperature 100.00(10)
_cell_measurement_theta_max 73.6030
_cell_measurement_theta_min 3.6000
_cell_volume 1476.62(6)
_computing_cell_refinement 'CrysAlisPro 1.171.41.95a (Rigaku OD, 2021)'
_computing_data_collection 'CrysAlisPro 1.171.41.95a (Rigaku OD, 2021)'
_computing_data_reduction 'CrysAlisPro 1.171.41.95a (Rigaku OD, 2021)'
_computing_molecular_graphics 'Olex2 1.3 (Dolomanov et al., 2009)'
_computing_publication_material 'Olex2 1.3 (Dolomanov et al., 2009)'
_computing_structure_refinement 'SHELXL 2018/3 (Sheldrick, 2015)'
_computing_structure_solution 'SHELXT 2014/5 (Sheldrick, 2014)'
_diffrn_ambient_environment N~2~
_diffrn_ambient_temperature 100.00(10)
_diffrn_detector 'Hybrid Pixel Array Detector'
_diffrn_detector_area_resol_mean 10.0000
_diffrn_detector_type HyPix
_diffrn_measured_fraction_theta_full 0.998
_diffrn_measured_fraction_theta_max 0.974
_diffrn_measurement_details
;
List of Runs (angles in degrees, time in seconds):

  # Type    Start    End  Width  t~exp~   \w     \q     \k     \f   Frames
--------------------------------------------------------------------------
  1  \w     89.00 173.00   0.50    0.54    --  103.25  61.00   0.00  168
  2  \w     90.00 167.00   0.50    0.54    --  103.25  61.00 120.00  154
  3  \w    151.00 176.00   0.50    0.54    --  103.25  61.00-120.00   50
  4  \w    131.00 171.00   0.50    0.54    --  103.25  77.00-150.00   80
  5  \w     81.00 122.00   0.50    0.54    --  103.25  77.00-150.00   82
  6  \w     94.00 138.00   0.50    0.54    --  103.25  61.00-120.00   88
  7  \w    -23.00   2.00   0.50    0.13    --  -47.70  19.00   0.00   50
  8  \w    -67.00 -29.00   0.50    0.54    -- -101.00  61.00-120.00   76
  9  \w    -68.00 -28.00   0.50    0.54    -- -101.00  61.00 -30.00   80
 10  \w   -102.00 -38.00   0.50    0.54    -- -101.00  77.00   0.00  128
 11  \w    -55.00 -28.00   0.50    0.54    -- -101.00 125.00  90.00   54
 12  \w   -109.00 -83.00   0.50    0.54    -- -101.00 125.00  90.00   52
 13  \w   -102.00 -37.00   0.50    0.54    -- -101.00 125.00 -30.00  130
 14  \w   -112.00 -84.00   0.50    0.54    -- -101.00 125.00 -60.00   56
 15  \w   -110.00 -82.00   0.50    0.54    -- -101.00 125.00-150.00   56
 16  \w    -62.00 -28.00   0.50    0.54    -- -101.00 125.00-150.00   68
 17  \w    -72.00 -15.00   0.50    0.13    --  -47.70 113.00 154.00  114
 18  \w   -107.00 -43.00   0.50    0.54    -- -101.00 113.00 154.00  128
 19  \w   -118.00 -38.00   0.50    0.13    --  -47.70 -77.00   0.00  160
 20  \w   -173.00-145.00   0.50    0.54    -- -101.00 -45.00 -90.00   56
 21  \w   -138.00-111.00   0.50    0.54    -- -101.00 -45.00 -90.00   54
 22  \w   -174.00-138.00   0.50    0.54    -- -101.00 -15.00-120.00   72
 23  \w   -131.00 -89.00   0.50    0.54    -- -101.00 -61.00 -60.00   84
 24  \w   -123.00 -91.00   0.50    0.54    -- -101.00 -61.00 150.00   64
 25  \w   -172.00-130.00   0.50    0.54    -- -101.00 -61.00 150.00   84
 26  \w   -110.00 -74.00   0.50    0.13    --  -47.70-125.00 -30.00   72
 27  \w   -118.00 -78.00   0.50    0.13    --  -47.70-125.00-150.00   80
 28  \w   -108.00 -79.00   0.50    0.13    --  -47.70-125.00-180.00   58
 29  \w   -118.00 -85.00   0.50    0.13    --  -47.70-125.00 120.00   66
 30  \w   -118.00 -74.00   0.50    0.13    --  -47.70-125.00 150.00   88
 31  \w   -131.00 -95.00   0.50    0.54    -- -101.00-113.00  62.00   72
 32  \w     34.00  97.00   0.50    0.54    --  103.25 -77.00  60.00  126
 33  \w     47.00  75.00   0.50    0.54    --  103.25 -61.00 120.00   56
 34  \w     36.00  75.00   0.50    0.54    --  103.25 -61.00  90.00   78
 35  \w    107.00 132.00   0.50    0.54    --  103.25 113.00 154.00   50
 36  \w    -24.00  28.00   0.50    0.13    --   47.70 -19.00 120.00  104
 37  \w     31.00  68.00   0.50    0.54    --  103.25 -61.00 -60.00   74
 38  \w     37.00 110.00   0.50    0.54    --  103.25-125.00-120.00  146
 39  \w     72.00 110.00   0.50    0.54    --  103.25-125.00 -30.00   76
 40  \w     19.00  86.00   0.50    0.13    --   47.70-113.00  62.00  134
 41  \w     50.00 109.00   0.50    0.54    --  103.25-113.00  62.00  118
 42  \w     26.00  51.00   0.50    0.13    --   47.95-113.00  62.00   50
 43  \w   -119.00 -33.00   0.50    0.13    --  -47.95 -57.00 150.00  172
 44  \w   -119.00 -33.00   0.50    0.13    --  -47.95 -57.00  30.00  172
 45  \w   -120.00 -25.00   0.50    0.13    --  -47.95 -77.00-120.00  190
 46  \w   -120.00-101.00   0.50    0.13    --  -47.95 -77.00 120.00   38
;
_diffrn_measurement_device 'four-circle diffractometer'
_diffrn_measurement_device_type 'XtaLAB Synergy R, HyPix'
_diffrn_measurement_method '\w scans'
_diffrn_orient_matrix_type 'CrysAlisPro convention (1999,Acta A55,543-557)'
_diffrn_orient_matrix_UB_11 0.1069265000
_diffrn_orient_matrix_UB_12 -0.0616357000
_diffrn_orient_matrix_UB_13 0.0117143000
_diffrn_orient_matrix_UB_21 0.0396793000
_diffrn_orient_matrix_UB_22 0.1901023000
_diffrn_orient_matrix_UB_23 0.0246251000
_diffrn_orient_matrix_UB_31 0.0275252000
_diffrn_orient_matrix_UB_32 -0.0360282000
_diffrn_orient_matrix_UB_33 0.1098275000
_diffrn_radiation_monochromator mirror
_diffrn_radiation_probe x-ray
_diffrn_radiation_type 'Cu K\a'
_diffrn_radiation_wavelength 1.54184
_diffrn_reflns_av_R_equivalents 0.0598
_diffrn_reflns_av_unetI/netI 0.0462
_diffrn_reflns_Laue_measured_fraction_full 0.998
_diffrn_reflns_Laue_measured_fraction_max 0.974
_diffrn_reflns_limit_h_max 17
_diffrn_reflns_limit_h_min -17
_diffrn_reflns_limit_k_max 9
_diffrn_reflns_limit_k_min -9
_diffrn_reflns_limit_l_max 18
_diffrn_reflns_limit_l_min -15
_diffrn_reflns_number 20789
_diffrn_reflns_point_group_measured_fraction_full 0.995
_diffrn_reflns_point_group_measured_fraction_max 0.952
_diffrn_reflns_theta_full 67.684
_diffrn_reflns_theta_max 75.384
_diffrn_reflns_theta_min 3.364
_diffrn_source 'Rotating-anode X-ray tube'
_diffrn_source_type 'PhotonJet R (Cu) X-ray Source'
_exptl_absorpt_coefficient_mu 0.887
_exptl_absorpt_correction_T_max 1.00000
_exptl_absorpt_correction_T_min 0.81046
_exptl_absorpt_correction_type multi-scan
_exptl_absorpt_process_details
;
CrysAlisPro 1.171.41.95a (Rigaku Oxford Diffraction, 2021)
Empirical absorption correction using spherical harmonics,
implemented in SCALE3 ABSPACK scaling algorithm.
;
_exptl_crystal_colour colourless
_exptl_crystal_colour_primary colourless
_exptl_crystal_density_diffrn 1.373
_exptl_crystal_description block
_exptl_crystal_F_000 644
_exptl_crystal_size_max 0.35
_exptl_crystal_size_mid 0.06
_exptl_crystal_size_min 0.03
_refine_diff_density_max 0.205
_refine_diff_density_min -0.219
_refine_diff_density_rms 0.044
_refine_ls_abs_structure_details
;
 Flack x determined using 2233 quotients [(I+)-(I-)]/[(I+)+(I-)]
 (Parsons, Flack and Wagner, Acta Cryst. B69 (2013) 249-259).
;
_refine_ls_abs_structure_Flack 0.01(10)
_refine_ls_extinction_method none
_refine_ls_goodness_of_fit_ref 1.050
_refine_ls_hydrogen_treatment constr
_refine_ls_matrix_type full
_refine_ls_number_parameters 405
_refine_ls_number_reflns 5827
_refine_ls_number_restraints 1
_refine_ls_restrained_S_all 1.050
_refine_ls_R_factor_all 0.0406
_refine_ls_R_factor_gt 0.0365
_refine_ls_shift/su_max 0.000
_refine_ls_shift/su_mean 0.000
_refine_ls_structure_factor_coef Fsqd
_refine_ls_weighting_details 'w=1/[\s^2^(Fo^2^)+(0.0497P)^2^+0.2613P] where P=(Fo^2^+2Fc^2^)/3'
_refine_ls_weighting_scheme calc
_refine_ls_wR_factor_gt 0.0917
_refine_ls_wR_factor_ref 0.0958
_reflns_Friedel_coverage 0.811
_reflns_Friedel_fraction_full 0.990
_reflns_Friedel_fraction_max 0.925
_reflns_number_gt 5394
_reflns_number_total 5827
_reflns_threshold_expression 'I > 2\s(I)'
_cod_data_source_file np1c00878_si_005.cif
_cod_data_source_block chy_21_auto
_cod_database_code 1566284
_shelx_shelxl_version_number 2018/3
_shelx_space_group_comment
;
The symmetry employed for this shelxl refinement is uniquely defined
by the following loop, which should always be used as a source of
symmetry information in preference to the above space-group names.
They are only intended as comments.
;
_shelx_estimated_absorpt_t_max 0.974
_shelx_estimated_absorpt_t_min 0.747
_reflns_odcompleteness_completeness 99.86
_reflns_odcompleteness_iscentric 1
_reflns_odcompleteness_theta 67.79
_olex2_refinement_description
;
1. Fixed Uiso
 At 1.2 times of:
  All C(H) groups, All C(H,H) groups
 At 1.5 times of:
  All C(H,H,H) groups, All O(H) groups
2.a Ternary CH refined with riding coordinates:
 C30(H30), C13(H13), C31(H31), C12(H12)
2.b Secondary CH2 refined with riding coordinates:
 C2(H2A,H2B), C32(H32A,H32B), C21(H21A,H21B), C14(H14A,H14B)
2.c Aromatic/amide H refined with riding coordinates:
 C8(H8), C25(H25)
2.d Idealised Me refined as rotating group:
 C39(H39A,H39B,H39C), C35(H35A,H35B,H35C), C17(H17A,H17B,H17C), C43(H43A,H43B,
 H43C), C44(H44A,H44B,H44C), C40(H40A,H40B,H40C)
2.e Idealised tetrahedral OH refined as rotating group:
 O42(H42), O38(H38)
;
_olex2_submission_special_instructions 'No special instructions were received'
_oxdiff_exptl_absorpt_empirical_details
;
Empirical correction (ABSPACK) includes:
- Absorption correction using spherical harmonics
- Frame scaling
;
_oxdiff_exptl_absorpt_empirical_full_max 2.019
_oxdiff_exptl_absorpt_empirical_full_min 0.539

loop_
_space_group_symop_operation_xyz
'x, y, z'
'-x, y+1/2, -z'

loop_
_atom_site_label
_atom_site_type_symbol
_atom_site_fract_x
_atom_site_fract_y
_atom_site_fract_z
_atom_site_U_iso_or_equiv
_atom_site_adp_type
_atom_site_occupancy
_atom_site_site_symmetry_order
_atom_site_calc_flag
_atom_site_refinement_flags_posn
_atom_site_refinement_flags_adp
_atom_site_refinement_flags_occupancy
_atom_site_disorder_assembly
_atom_site_disorder_group
O19 O 0.81180(13) 0.4120(2) 0.23169(13) 0.0181(4) Uani 1 1 d . . . . .
O42 O 0.63875(14) 0.0266(2) 0.28179(14) 0.0215(4) Uani 1 1 d . . . . .
H42 H 0.583591 -0.028916 0.256959 0.032 Uiso 1 1 calc R U . . .
O38 O 1.06929(14) -0.0292(3) 0.38524(14) 0.0220(4) Uani 1 1 d . . . . .
H38 H 1.086721 -0.000530 0.339373 0.033 Uiso 1 1 calc R U . . .
O10 O 0.40436(13) 0.4907(2) 0.26800(14) 0.0203(4) Uani 1 1 d . . . . .
O16 O 0.09858(14) 0.5731(3) 0.06146(14) 0.0227(4) Uani 1 1 d . . . . .
O37 O 1.06258(14) 0.1534(3) 0.23147(15) 0.0248(4) Uani 1 1 d . . . . .
O11 O 0.21543(15) 0.5879(3) 0.28325(14) 0.0235(4) Uani 1 1 d . . . . .
O34 O 0.71891(15) 0.8701(2) 0.04903(14) 0.0232(4) Uani 1 1 d . . . . .
O41 O 0.44622(15) -0.0283(3) 0.21643(16) 0.0290(5) Uani 1 1 d . . . . .
O29 O 0.72517(14) 0.4731(3) 0.03203(14) 0.0239(4) Uani 1 1 d . . . . .
O18 O 0.22756(17) 0.8794(3) 0.30439(16) 0.0329(5) Uani 1 1 d . . . . .
O36 O 0.56615(17) 0.3886(3) -0.0038(2) 0.0474(7) Uani 1 1 d . . . . .
C4 C 0.5183(2) 0.2503(4) 0.27365(19) 0.0191(5) Uani 1 1 d . . . . .
C23 C 0.9450(2) 0.1952(4) 0.30503(19) 0.0193(5) Uani 1 1 d . . . . .
C26 C 0.85120(19) 0.1103(3) 0.43434(18) 0.0179(5) Uani 1 1 d . . . . .
C27 C 0.80612(19) 0.2394(3) 0.36027(18) 0.0176(5) Uani 1 1 d . . . . .
C9 C 0.5005(2) 0.4278(3) 0.29154(19) 0.0184(5) Uani 1 1 d . . . . .
C24 C 0.98651(19) 0.0628(3) 0.37766(19) 0.0189(5) Uani 1 1 d . . . . .
C22 C 0.98587(19) 0.2279(4) 0.23128(19) 0.0194(5) Uani 1 1 d . . . . .
C8 C 0.5810(2) 0.5427(4) 0.33256(19) 0.0201(5) Uani 1 1 d . . . . .
H8 H 0.568337 0.661455 0.344728 0.024 Uiso 1 1 calc R U . . .
C6 C 0.7018(2) 0.3107(3) 0.33990(19) 0.0185(5) Uani 1 1 d . . . . .
C28 C 0.8554(2) 0.2830(3) 0.29979(18) 0.0179(5) Uani 1 1 d . . . . .
C15 C 0.2280(2) 0.7541(4) 0.2552(2) 0.0228(6) Uani 1 1 d . . . . .
C2 C 0.3289(2) 0.2081(3) 0.1966(2) 0.0213(5) Uani 1 1 d . . . . .
H2A H 0.280835 0.115753 0.198445 0.026 Uiso 1 1 calc R U . . .
H2B H 0.306558 0.249644 0.127885 0.026 Uiso 1 1 calc R U . . .
C5 C 0.6197(2) 0.1956(3) 0.29817(19) 0.0184(5) Uani 1 1 d . . . . .
C25 C 0.9407(2) 0.0258(4) 0.44243(19) 0.0205(5) Uani 1 1 d . . . . .
H25 H 0.970807 -0.058494 0.493115 0.025 Uiso 1 1 calc R U . . .
C7 C 0.68148(19) 0.4862(4) 0.35656(18) 0.0182(5) Uani 1 1 d . . . . .
C3 C 0.4342(2) 0.1305(4) 0.2295(2) 0.0212(5) Uani 1 1 d . . . . .
C20 C 0.87345(19) 0.4947(4) 0.18589(19) 0.0199(5) Uani 1 1 d . . . . .
C1 C 0.3263(2) 0.3620(4) 0.2621(2) 0.0206(5) Uani 1 1 d . . . . .
C39 C 0.8035(2) 0.0683(4) 0.5051(2) 0.0223(5) Uani 1 1 d . . . . .
H39A H 0.804410 0.173497 0.543828 0.033 Uiso 1 1 calc R U . . .
H39B H 0.841898 -0.026451 0.549229 0.033 Uiso 1 1 calc R U . . .
H39C H 0.733025 0.030242 0.468771 0.033 Uiso 1 1 calc R U . . .
C30 C 0.79744(19) 0.5948(4) 0.09818(18) 0.0193(5) Uani 1 1 d . . . . .
H30 H 0.835727 0.651855 0.062331 0.023 Uiso 1 1 calc R U . . .
C13 C 0.20535(19) 0.5630(4) 0.1208(2) 0.0210(5) Uani 1 1 d . . . . .
H13 H 0.244657 0.514820 0.083547 0.025 Uiso 1 1 calc R U . . .
C33 C 0.6336(2) 0.4879(4) 0.0392(2) 0.0296(6) Uani 1 1 d . . . . .
C31 C 0.7330(2) 0.7367(4) 0.12042(19) 0.0201(5) Uani 1 1 d . . . . .
H31 H 0.766975 0.783147 0.188938 0.024 Uiso 1 1 calc R U . . .
C35 C 0.6756(2) 1.0287(4) 0.0684(2) 0.0272(6) Uani 1 1 d . . . . .
H35A H 0.669359 1.116518 0.017783 0.041 Uiso 1 1 calc R U . . .
H35B H 0.719726 1.074866 0.133053 0.041 Uiso 1 1 calc R U . . .
H35C H 0.608086 1.003200 0.067476 0.041 Uiso 1 1 calc R U . . .
C12 C 0.2245(2) 0.4584(4) 0.21522(19) 0.0204(5) Uani 1 1 d . . . . .
H12 H 0.168471 0.370243 0.200999 0.024 Uiso 1 1 calc R U . . .
C32 C 0.6350(2) 0.6399(4) 0.1047(2) 0.0256(6) Uani 1 1 d . . . . .
H32A H 0.635121 0.597480 0.167983 0.031 Uiso 1 1 calc R U . . .
H32B H 0.575178 0.717202 0.072630 0.031 Uiso 1 1 calc R U . . .
C17 C 0.0627(2) 0.4303(4) -0.0055(2) 0.0253(6) Uani 1 1 d . . . . .
H17A H 0.098719 0.429090 -0.049673 0.038 Uiso 1 1 calc R U . . .
H17B H -0.010482 0.444083 -0.044181 0.038 Uiso 1 1 calc R U . . .
H17C H 0.075161 0.319122 0.031087 0.038 Uiso 1 1 calc R U . . .
C21 C 0.9265(2) 0.3533(4) 0.1504(2) 0.0233(6) Uani 1 1 d . . . . .
H21A H 0.875003 0.286623 0.095909 0.028 Uiso 1 1 calc R U . . .
H21B H 0.973220 0.410420 0.124714 0.028 Uiso 1 1 calc R U . . .
C43 C 0.3442(2) 0.2991(4) 0.3653(2) 0.0250(6) Uani 1 1 d . . . . .
H43A H 0.409678 0.237541 0.393781 0.038 Uiso 1 1 calc R U . . .
H43B H 0.289422 0.218584 0.362095 0.038 Uiso 1 1 calc R U . . .
H43C H 0.345042 0.400786 0.406413 0.038 Uiso 1 1 calc R U . . .
C44 C 0.7660(2) 0.6171(4) 0.4026(2) 0.0234(6) Uani 1 1 d . . . . .
H44A H 0.751305 0.724514 0.362631 0.035 Uiso 1 1 calc R U . . .
H44B H 0.830365 0.566172 0.406285 0.035 Uiso 1 1 calc R U . . .
H44C H 0.771466 0.646055 0.468994 0.035 Uiso 1 1 calc R U . . .
C14 C 0.2395(2) 0.7476(4) 0.1593(2) 0.0226(5) Uani 1 1 d . . . . .
H14A H 0.311208 0.767676 0.168904 0.027 Uiso 1 1 calc R U . . .
H14B H 0.196132 0.837594 0.113302 0.027 Uiso 1 1 calc R U . . .
C40 C 0.9506(2) 0.6195(4) 0.2575(2) 0.0244(6) Uani 1 1 d . . . . .
H40A H 0.916373 0.695680 0.288353 0.037 Uiso 1 1 calc R U . . .
H40B H 0.981536 0.692260 0.222039 0.037 Uiso 1 1 calc R U . . .
H40C H 1.003748 0.551048 0.308316 0.037 Uiso 1 1 calc R U . . .

loop_
_atom_site_aniso_label
_atom_site_aniso_U_11
_atom_site_aniso_U_22
_atom_site_aniso_U_33
_atom_site_aniso_U_23
_atom_site_aniso_U_13
_atom_site_aniso_U_12
O19 0.0136(8) 0.0177(9) 0.0213(9) 0.0043(7) 0.0052(7) 0.0021(7)
O42 0.0172(8) 0.0160(9) 0.0291(10) -0.0030(8) 0.0067(8) 0.0004(7)
O38 0.0191(9) 0.0202(9) 0.0257(9) 0.0021(8) 0.0078(7) 0.0062(8)
O10 0.0163(8) 0.0156(9) 0.0292(9) -0.0016(8) 0.0094(7) -0.0006(7)
O16 0.0171(9) 0.0194(9) 0.0275(10) -0.0036(8) 0.0045(8) 0.0002(7)
O37 0.0192(9) 0.0243(10) 0.0327(10) 0.0032(8) 0.0122(8) 0.0051(8)
O11 0.0247(10) 0.0201(10) 0.0294(10) 0.0001(8) 0.0145(8) 0.0034(8)
O34 0.0293(10) 0.0144(9) 0.0276(10) 0.0045(8) 0.0131(8) 0.0055(8)
O41 0.0203(9) 0.0168(10) 0.0463(12) -0.0065(9) 0.0095(9) -0.0020(8)
O29 0.0221(9) 0.0184(9) 0.0249(9) 0.0003(8) 0.0024(8) 0.0011(8)
O18 0.0342(12) 0.0235(11) 0.0414(12) -0.0063(10) 0.0155(10) 0.0043(9)
O36 0.0215(11) 0.0236(11) 0.0769(17) -0.0033(12) -0.0018(11) -0.0029(10)
C4 0.0182(12) 0.0165(12) 0.0215(12) -0.0022(10) 0.0067(10) -0.0006(10)
C23 0.0159(12) 0.0167(12) 0.0225(13) -0.0008(10) 0.0047(10) -0.0008(10)
C26 0.0169(12) 0.0148(12) 0.0179(12) -0.0030(10) 0.0025(10) -0.0042(10)
C27 0.0159(11) 0.0154(11) 0.0187(12) -0.0016(10) 0.0038(10) -0.0013(10)
C9 0.0174(12) 0.0193(13) 0.0190(12) 0.0008(10) 0.0079(10) 0.0017(10)
C24 0.0149(11) 0.0171(12) 0.0199(12) -0.0011(10) 0.0019(10) 0.0000(10)
C22 0.0158(12) 0.0179(12) 0.0229(12) 0.0004(10) 0.0060(10) -0.0020(10)
C8 0.0223(13) 0.0145(12) 0.0227(12) -0.0018(10) 0.0080(11) 0.0006(10)
C6 0.0168(12) 0.0184(13) 0.0191(12) 0.0011(10) 0.0057(10) 0.0003(10)
C28 0.0181(12) 0.0142(12) 0.0180(11) 0.0003(10) 0.0034(10) -0.0007(10)
C15 0.0171(12) 0.0168(13) 0.0325(14) 0.0002(11) 0.0076(11) 0.0021(10)
C2 0.0180(12) 0.0151(13) 0.0289(13) -0.0034(11) 0.0073(11) -0.0026(10)
C5 0.0214(13) 0.0142(12) 0.0202(12) -0.0001(10) 0.0089(10) 0.0015(10)
C25 0.0192(12) 0.0186(13) 0.0190(12) 0.0015(10) 0.0025(10) 0.0004(10)
C7 0.0194(12) 0.0169(12) 0.0183(11) -0.0004(10) 0.0074(10) -0.0008(10)
C3 0.0204(13) 0.0174(13) 0.0255(13) -0.0014(11) 0.0088(11) 0.0011(10)
C20 0.0167(12) 0.0185(12) 0.0243(12) 0.0034(11) 0.0079(10) -0.0012(10)
C1 0.0163(12) 0.0179(12) 0.0276(13) -0.0008(11) 0.0087(11) -0.0012(10)
C39 0.0230(13) 0.0210(13) 0.0218(12) 0.0031(11) 0.0078(11) 0.0001(11)
C30 0.0196(13) 0.0181(13) 0.0199(12) 0.0018(10) 0.0073(10) -0.0013(10)
C13 0.0156(12) 0.0184(12) 0.0282(13) 0.0007(11) 0.0079(10) 0.0014(10)
C33 0.0197(13) 0.0181(13) 0.0405(16) 0.0079(13) 0.0009(12) 0.0028(11)
C31 0.0219(12) 0.0174(12) 0.0202(12) 0.0049(10) 0.0074(10) 0.0016(11)
C35 0.0292(14) 0.0167(14) 0.0377(16) -0.0007(12) 0.0153(12) 0.0035(11)
C12 0.0185(12) 0.0176(13) 0.0258(13) -0.0023(11) 0.0096(10) -0.0021(10)
C32 0.0200(13) 0.0208(14) 0.0346(15) 0.0081(12) 0.0096(12) 0.0043(11)
C17 0.0217(14) 0.0223(13) 0.0292(14) -0.0053(12) 0.0070(11) -0.0016(11)
C21 0.0216(13) 0.0245(14) 0.0254(13) 0.0047(12) 0.0111(11) 0.0023(12)
C43 0.0228(13) 0.0252(14) 0.0276(13) 0.0033(12) 0.0106(11) 0.0020(11)
C44 0.0180(13) 0.0183(12) 0.0302(14) -0.0009(11) 0.0056(11) 0.0001(10)
C14 0.0187(13) 0.0183(12) 0.0283(13) 0.0015(11) 0.0068(11) -0.0006(10)
C40 0.0168(12) 0.0223(13) 0.0293(14) 0.0018(11) 0.0039(11) -0.0020(11)

loop_
_atom_type_symbol
_atom_type_description
_atom_type_scat_dispersion_real
_atom_type_scat_dispersion_imag
_atom_type_scat_source
C C 0.0181 0.0091 'International Tables Vol C Tables 4.2.6.8 and 6.1.1.4'
H H 0.0000 0.0000 'International Tables Vol C Tables 4.2.6.8 and 6.1.1.4'
O O 0.0492 0.0322 'International Tables Vol C Tables 4.2.6.8 and 6.1.1.4'

loop_
_geom_angle_atom_site_label_1
_geom_angle_atom_site_label_2
_geom_angle_atom_site_label_3
_geom_angle
_geom_angle_site_symmetry_1
_geom_angle_site_symmetry_3
_geom_angle_publ_flag
C28 O19 C20 118.11(19) . . ?
C5 O42 H42 109.5 . . ?
C24 O38 H38 109.5 . . ?
C9 O10 C1 116.8(2) . . ?
C17 O16 C13 113.0(2) . . ?
C15 O11 C12 110.9(2) . . ?
C31 O34 C35 113.3(2) . . ?
C33 O29 C30 110.3(2) . . ?
C9 C4 C3 120.3(2) . . ?
C5 C4 C9 118.3(2) . . ?
C5 C4 C3 121.3(2) . . ?
C24 C23 C22 121.3(2) . . ?
C24 C23 C28 118.1(2) . . ?
C28 C23 C22 120.2(2) . . ?
C27 C26 C39 119.7(2) . . ?
C25 C26 C27 120.2(2) . . ?
C25 C26 C39 120.0(2) . . ?
C26 C27 C6 121.0(2) . . ?
C28 C27 C26 118.3(2) . . ?
C28 C27 C6 120.3(2) . . ?
O10 C9 C4 121.6(2) . . ?
O10 C9 C8 118.2(2) . . ?
C8 C9 C4 120.2(2) . . ?
O38 C24 C23 121.5(2) . . ?
O38 C24 C25 118.7(2) . . ?
C25 C24 C23 119.8(2) . . ?
O37 C22 C23 122.9(2) . . ?
O37 C22 C21 120.9(2) . . ?
C23 C22 C21 116.1(2) . . ?
C9 C8 H8 119.6 . . ?
C9 C8 C7 120.7(2) . . ?
C7 C8 H8 119.6 . . ?
C5 C6 C27 117.3(2) . . ?
C5 C6 C7 118.3(2) . . ?
C7 C6 C27 124.4(2) . . ?
O19 C28 C23 121.0(2) . . ?
O19 C28 C27 116.7(2) . . ?
C27 C28 C23 122.3(2) . . ?
O11 C15 C14 109.7(2) . . ?
O18 C15 O11 121.0(3) . . ?
O18 C15 C14 129.3(3) . . ?
H2A C2 H2B 108.0 . . ?
C3 C2 H2A 109.3 . . ?
C3 C2 H2B 109.3 . . ?
C3 C2 C1 111.5(2) . . ?
C1 C2 H2A 109.3 . . ?
C1 C2 H2B 109.3 . . ?
O42 C5 C4 119.4(2) . . ?
O42 C5 C6 118.6(2) . . ?
C6 C5 C4 121.9(2) . . ?
C26 C25 H25 119.4 . . ?
C24 C25 C26 121.1(2) . . ?
C24 C25 H25 119.4 . . ?
C8 C7 C6 120.5(2) . . ?
C8 C7 C44 118.1(2) . . ?
C6 C7 C44 121.3(2) . . ?
O41 C3 C4 122.7(3) . . ?
O41 C3 C2 120.7(2) . . ?
C4 C3 C2 116.6(2) . . ?
O19 C20 C30 104.67(19) . . ?
O19 C20 C21 109.6(2) . . ?
O19 C20 C40 110.5(2) . . ?
C21 C20 C30 109.9(2) . . ?
C40 C20 C30 111.1(2) . . ?
C40 C20 C21 110.8(2) . . ?
O10 C1 C2 109.8(2) . . ?
O10 C1 C12 106.0(2) . . ?
O10 C1 C43 109.2(2) . . ?
C2 C1 C12 109.6(2) . . ?
C43 C1 C2 111.2(2) . . ?
C43 C1 C12 110.9(2) . . ?
C26 C39 H39A 109.5 . . ?
C26 C39 H39B 109.5 . . ?
C26 C39 H39C 109.5 . . ?
H39A C39 H39B 109.5 . . ?
H39A C39 H39C 109.5 . . ?
H39B C39 H39C 109.5 . . ?
O29 C30 C20 109.7(2) . . ?
O29 C30 H30 108.2 . . ?
O29 C30 C31 105.4(2) . . ?
C20 C30 H30 108.2 . . ?
C20 C30 C31 116.9(2) . . ?
C31 C30 H30 108.2 . . ?
O16 C13 H13 112.2 . . ?
O16 C13 C12 110.4(2) . . ?
O16 C13 C14 106.7(2) . . ?
C12 C13 H13 112.2 . . ?
C14 C13 H13 112.2 . . ?
C14 C13 C12 102.7(2) . . ?
O29 C33 C32 110.4(2) . . ?
O36 C33 O29 120.5(3) . . ?
O36 C33 C32 129.2(3) . . ?
O34 C31 C30 105.1(2) . . ?
O34 C31 H31 111.9 . . ?
O34 C31 C32 112.4(2) . . ?
C30 C31 H31 111.9 . . ?
C32 C31 C30 103.0(2) . . ?
C32 C31 H31 111.9 . . ?
O34 C35 H35A 109.5 . . ?
O34 C35 H35B 109.5 . . ?
O34 C35 H35C 109.5 . . ?
H35A C35 H35B 109.5 . . ?
H35A C35 H35C 109.5 . . ?
H35B C35 H35C 109.5 . . ?
O11 C12 C1 109.9(2) . . ?
O11 C12 C13 104.5(2) . . ?
O11 C12 H12 108.4 . . ?
C1 C12 C13 117.0(2) . . ?
C1 C12 H12 108.4 . . ?
C13 C12 H12 108.4 . . ?
C33 C32 C31 104.2(2) . . ?
C33 C32 H32A 110.9 . . ?
C33 C32 H32B 110.9 . . ?
C31 C32 H32A 110.9 . . ?
C31 C32 H32B 110.9 . . ?
H32A C32 H32B 108.9 . . ?
O16 C17 H17A 109.5 . . ?
O16 C17 H17B 109.5 . . ?
O16 C17 H17C 109.5 . . ?
H17A C17 H17B 109.5 . . ?
H17A C17 H17C 109.5 . . ?
H17B C17 H17C 109.5 . . ?
C22 C21 C20 111.8(2) . . ?
C22 C21 H21A 109.2 . . ?
C22 C21 H21B 109.2 . . ?
C20 C21 H21A 109.2 . . ?
C20 C21 H21B 109.2 . . ?
H21A C21 H21B 107.9 . . ?
C1 C43 H43A 109.5 . . ?
C1 C43 H43B 109.5 . . ?
C1 C43 H43C 109.5 . . ?
H43A C43 H43B 109.5 . . ?
H43A C43 H43C 109.5 . . ?
H43B C43 H43C 109.5 . . ?
C7 C44 H44A 109.5 . . ?
C7 C44 H44B 109.5 . . ?
C7 C44 H44C 109.5 . . ?
H44A C44 H44B 109.5 . . ?
H44A C44 H44C 109.5 . . ?
H44B C44 H44C 109.5 . . ?
C15 C14 C13 104.3(2) . . ?
C15 C14 H14A 110.9 . . ?
C15 C14 H14B 110.9 . . ?
C13 C14 H14A 110.9 . . ?
C13 C14 H14B 110.9 . . ?
H14A C14 H14B 108.9 . . ?
C20 C40 H40A 109.5 . . ?
C20 C40 H40B 109.5 . . ?
C20 C40 H40C 109.5 . . ?
H40A C40 H40B 109.5 . . ?
H40A C40 H40C 109.5 . . ?
H40B C40 H40C 109.5 . . ?

loop_
_geom_bond_atom_site_label_1
_geom_bond_atom_site_label_2
_geom_bond_distance
_geom_bond_site_symmetry_2
_geom_bond_publ_flag
O19 C28 1.366(3) . ?
O19 C20 1.451(3) . ?
O42 H42 0.8400 . ?
O42 C5 1.352(3) . ?
O38 H38 0.8400 . ?
O38 C24 1.340(3) . ?
O10 C9 1.364(3) . ?
O10 C1 1.460(3) . ?
O16 C13 1.431(3) . ?
O16 C17 1.421(3) . ?
O37 C22 1.234(3) . ?
O11 C15 1.362(3) . ?
O11 C12 1.449(3) . ?
O34 C31 1.420(3) . ?
O34 C35 1.433(3) . ?
O41 C3 1.243(3) . ?
O29 C30 1.442(3) . ?
O29 C33 1.360(4) . ?
O18 C15 1.199(4) . ?
O36 C33 1.191(4) . ?
C4 C9 1.415(4) . ?
C4 C5 1.412(4) . ?
C4 C3 1.441(4) . ?
C23 C24 1.419(4) . ?
C23 C22 1.451(4) . ?
C23 C28 1.420(4) . ?
C26 C27 1.421(4) . ?
C26 C25 1.393(4) . ?
C26 C39 1.495(4) . ?
C27 C6 1.501(4) . ?
C27 C28 1.382(4) . ?
C9 C8 1.379(4) . ?
C24 C25 1.389(4) . ?
C22 C21 1.502(4) . ?
C8 H8 0.9500 . ?
C8 C7 1.405(4) . ?
C6 C5 1.396(4) . ?
C6 C7 1.405(4) . ?
C15 C14 1.495(4) . ?
C2 H2A 0.9900 . ?
C2 H2B 0.9900 . ?
C2 C3 1.507(4) . ?
C2 C1 1.528(4) . ?
C25 H25 0.9500 . ?
C7 C44 1.504(4) . ?
C20 C30 1.526(4) . ?
C20 C21 1.523(4) . ?
C20 C40 1.521(4) . ?
C1 C12 1.529(4) . ?
C1 C43 1.523(4) . ?
C39 H39A 0.9800 . ?
C39 H39B 0.9800 . ?
C39 H39C 0.9800 . ?
C30 H30 1.0000 . ?
C30 C31 1.535(4) . ?
C13 H13 1.0000 . ?
C13 C12 1.536(4) . ?
C13 C14 1.518(4) . ?
C33 C32 1.503(4) . ?
C31 H31 1.0000 . ?
C31 C32 1.518(4) . ?
C35 H35A 0.9800 . ?
C35 H35B 0.9800 . ?
C35 H35C 0.9800 . ?
C12 H12 1.0000 . ?
C32 H32A 0.9900 . ?
C32 H32B 0.9900 . ?
C17 H17A 0.9800 . ?
C17 H17B 0.9800 . ?
C17 H17C 0.9800 . ?
C21 H21A 0.9900 . ?
C21 H21B 0.9900 . ?
C43 H43A 0.9800 . ?
C43 H43B 0.9800 . ?
C43 H43C 0.9800 . ?
C44 H44A 0.9800 . ?
C44 H44B 0.9800 . ?
C44 H44C 0.9800 . ?
C14 H14A 0.9900 . ?
C14 H14B 0.9900 . ?
C40 H40A 0.9800 . ?
C40 H40B 0.9800 . ?
C40 H40C 0.9800 . ?

loop_
_geom_hbond_atom_site_label_D
_geom_hbond_atom_site_label_H
_geom_hbond_atom_site_label_A
_geom_hbond_distance_DH
_geom_hbond_distance_HA
_geom_hbond_distance_DA
_geom_hbond_angle_DHA
_geom_hbond_site_symmetry_A
_geom_hbond_publ_flag
O42 H42 O41 0.84 1.81 2.566(3) 148.3 . yes
O38 H38 O37 0.84 1.90 2.635(3) 145.8 . yes

loop_
_geom_torsion_atom_site_label_1
_geom_torsion_atom_site_label_2
_geom_torsion_atom_site_label_3
_geom_torsion_atom_site_label_4
_geom_torsion
_geom_torsion_site_symmetry_1
_geom_torsion_site_symmetry_2
_geom_torsion_site_symmetry_3
_geom_torsion_site_symmetry_4
_geom_torsion_publ_flag
O19 C20 C30 O29 -60.4(2) . . . . ?
O19 C20 C30 C31 59.4(3) . . . . ?
O19 C20 C21 C22 -53.9(3) . . . . ?
O38 C24 C25 C26 -176.3(2) . . . . ?
O10 C9 C8 C7 -178.8(2) . . . . ?
O10 C1 C12 O11 -69.8(2) . . . . ?
O10 C1 C12 C13 49.1(3) . . . . ?
O16 C13 C12 O11 -86.0(2) . . . . ?
O16 C13 C12 C1 152.3(2) . . . . ?
O16 C13 C14 C15 91.1(2) . . . . ?
O37 C22 C21 C20 -150.9(3) . . . . ?
O11 C15 C14 C13 14.1(3) . . . . ?
O34 C31 C32 C33 90.7(3) . . . . ?
O29 C30 C31 O34 -91.8(2) . . . . ?
O29 C30 C31 C32 26.1(2) . . . . ?
O29 C33 C32 C31 10.6(3) . . . . ?
O18 C15 C14 C13 -165.0(3) . . . . ?
O36 C33 C32 C31 -168.8(3) . . . . ?
C4 C9 C8 C7 0.4(4) . . . . ?
C23 C24 C25 C26 3.3(4) . . . . ?
C23 C22 C21 C20 31.8(3) . . . . ?
C26 C27 C6 C5 -68.4(3) . . . . ?
C26 C27 C6 C7 114.1(3) . . . . ?
C26 C27 C28 O19 -177.8(2) . . . . ?
C26 C27 C28 C23 4.3(4) . . . . ?
C27 C26 C25 C24 -1.3(4) . . . . ?
C27 C6 C5 O42 2.3(4) . . . . ?
C27 C6 C5 C4 -178.3(2) . . . . ?
C27 C6 C7 C8 178.1(2) . . . . ?
C27 C6 C7 C44 -3.5(4) . . . . ?
C9 O10 C1 C2 -50.6(3) . . . . ?
C9 O10 C1 C12 -168.9(2) . . . . ?
C9 O10 C1 C43 71.6(3) . . . . ?
C9 C4 C5 O42 180.0(2) . . . . ?
C9 C4 C5 C6 0.6(4) . . . . ?
C9 C4 C3 O41 -176.6(3) . . . . ?
C9 C4 C3 C2 4.9(4) . . . . ?
C9 C8 C7 C6 -0.5(4) . . . . ?
C9 C8 C7 C44 -179.0(2) . . . . ?
C24 C23 C22 O37 -5.5(4) . . . . ?
C24 C23 C22 C21 171.8(2) . . . . ?
C24 C23 C28 O19 179.8(2) . . . . ?
C24 C23 C28 C27 -2.3(4) . . . . ?
C22 C23 C24 O38 4.5(4) . . . . ?
C22 C23 C24 C25 -175.1(2) . . . . ?
C22 C23 C28 O19 -6.6(4) . . . . ?
C22 C23 C28 C27 171.3(2) . . . . ?
C6 C27 C28 O19 9.5(4) . . . . ?
C6 C27 C28 C23 -168.4(2) . . . . ?
C28 O19 C20 C30 166.3(2) . . . . ?
C28 O19 C20 C21 48.4(3) . . . . ?
C28 O19 C20 C40 -74.0(3) . . . . ?
C28 C23 C24 O38 178.1(2) . . . . ?
C28 C23 C24 C25 -1.5(4) . . . . ?
C28 C23 C22 O37 -178.9(3) . . . . ?
C28 C23 C22 C21 -1.6(4) . . . . ?
C28 C27 C6 C5 104.1(3) . . . . ?
C28 C27 C6 C7 -73.4(3) . . . . ?
C15 O11 C12 C1 106.1(2) . . . . ?
C15 O11 C12 C13 -20.3(3) . . . . ?
C2 C1 C12 O11 171.7(2) . . . . ?
C2 C1 C12 C13 -69.3(3) . . . . ?
C5 C4 C9 O10 178.7(2) . . . . ?
C5 C4 C9 C8 -0.4(4) . . . . ?
C5 C4 C3 O41 4.8(4) . . . . ?
C5 C4 C3 C2 -173.7(2) . . . . ?
C5 C6 C7 C8 0.6(4) . . . . ?
C5 C6 C7 C44 179.1(2) . . . . ?
C25 C26 C27 C6 170.2(2) . . . . ?
C25 C26 C27 C28 -2.5(4) . . . . ?
C7 C6 C5 O42 179.9(2) . . . . ?
C7 C6 C5 C4 -0.7(4) . . . . ?
C3 C4 C9 O10 0.1(4) . . . . ?
C3 C4 C9 C8 -179.1(2) . . . . ?
C3 C4 C5 O42 -1.4(4) . . . . ?
C3 C4 C5 C6 179.2(3) . . . . ?
C3 C2 C1 O10 53.2(3) . . . . ?
C3 C2 C1 C12 169.2(2) . . . . ?
C3 C2 C1 C43 -67.8(3) . . . . ?
C20 O19 C28 C23 -18.5(3) . . . . ?
C20 O19 C28 C27 163.5(2) . . . . ?
C20 C30 C31 O34 146.1(2) . . . . ?
C20 C30 C31 C32 -96.0(3) . . . . ?
C1 O10 C9 C4 24.2(3) . . . . ?
C1 O10 C9 C8 -156.6(2) . . . . ?
C1 C2 C3 O41 149.9(3) . . . . ?
C1 C2 C3 C4 -31.7(3) . . . . ?
C39 C26 C27 C6 -11.2(4) . . . . ?
C39 C26 C27 C28 176.1(2) . . . . ?
C39 C26 C25 C24 -179.9(2) . . . . ?
C30 O29 C33 O36 -174.0(3) . . . . ?
C30 O29 C33 C32 6.5(3) . . . . ?
C30 C20 C21 C22 -168.4(2) . . . . ?
C30 C31 C32 C33 -21.9(3) . . . . ?
C33 O29 C30 C20 105.8(2) . . . . ?
C33 O29 C30 C31 -20.8(3) . . . . ?
C35 O34 C31 C30 -169.6(2) . . . . ?
C35 O34 C31 C32 79.1(3) . . . . ?
C12 O11 C15 O18 -176.8(3) . . . . ?
C12 O11 C15 C14 4.0(3) . . . . ?
C12 C13 C14 C15 -25.0(3) . . . . ?
C17 O16 C13 C12 -89.4(3) . . . . ?
C17 O16 C13 C14 159.7(2) . . . . ?
C21 C20 C30 O29 57.2(3) . . . . ?
C21 C20 C30 C31 177.0(2) . . . . ?
C43 C1 C12 O11 48.6(3) . . . . ?
C43 C1 C12 C13 167.5(2) . . . . ?
C14 C13 C12 O11 27.5(2) . . . . ?
C14 C13 C12 C1 -94.2(3) . . . . ?
C40 C20 C30 O29 -179.7(2) . . . . ?
C40 C20 C30 C31 -59.9(3) . . . . ?
C40 C20 C21 C22 68.4(3) . . . . ?
